data_7108560
loop_
_publ_author_name
'Bender, Georg'
'Kehr, Gerald'
'Daniliuc, Constantin G.'
'Dao, Quang Minh'
'Ehrlich, Stephan'
'Grimme, Stefan'
'Erker, Gerhard'

_publ_section_title
;
 Splitting of dihydrogen by five-membered zirconacycloallenoids: a novel
 pathway to conjugated diene zirconocene complexes
;
_journal_issue 90
_journal_name_full 'Chemical Communications'
_journal_page_first 11085
_journal_page_last 11087
_journal_paper_doi 10.1039/c2cc36189b
_journal_volume 48
_journal_year 2012
_chemical_formula_sum 'C19 H26 Zr'
_chemical_formula_weight 345.62
_chemical_name_systematic ?
_space_group_IT_number 15
_symmetry_cell_setting monoclinic
_symmetry_space_group_name_Hall '-C 2yc'
_symmetry_space_group_name_H-M 'C 1 2/c 1'
_atom_sites_solution_hydrogens geom
_atom_sites_solution_primary direct
_atom_sites_solution_secondary difmap
_audit_creation_method SHELXL-97
_cell_angle_alpha 90.00
_cell_angle_beta 105.0520(10)
_cell_angle_gamma 90.00
_cell_formula_units_Z 8
_cell_length_a 16.5305(5)
_cell_length_b 8.3871(3)
_cell_length_c 25.2496(8)
_cell_measurement_reflns_used 3946
_cell_measurement_temperature 223(2)
_cell_measurement_theta_max 28.28
_cell_measurement_theta_min 4.08
_cell_volume 3380.57(19)
_computing_cell_refinement 'Collect (Nonius B.V., 1998)'
_computing_data_collection 'Collect (Nonius B.V., 1998)'
_computing_data_reduction 'Denzo-SMN (Otwinowski & Minor, 1997)'
_computing_molecular_graphics 'XP (BrukerAXS, 2000)'
_computing_publication_material 'SHELXL-97 (Sheldrick, 1997)'
_computing_structure_refinement 'SHELXL-97 (Sheldrick, 1997)'
_computing_structure_solution 'SHELXS-97 (Sheldrick, 1990)'
_diffrn_ambient_temperature 223(2)
_diffrn_measured_fraction_theta_full 0.986
_diffrn_measured_fraction_theta_max 0.986
_diffrn_measurement_device_type 'Nonius KappaCCD APEXII'
_diffrn_measurement_method '\w and \f scans'
_diffrn_radiation_monochromator 'Montel mirror'
_diffrn_radiation_source 'rotating anode Nonius FR591'
_diffrn_radiation_type MoK\a
_diffrn_radiation_wavelength 0.71073
_diffrn_reflns_av_R_equivalents 0.042
_diffrn_reflns_av_sigmaI/netI 0.0350
_diffrn_reflns_limit_h_max 21
_diffrn_reflns_limit_h_min -21
_diffrn_reflns_limit_k_max 10
_diffrn_reflns_limit_k_min -11
_diffrn_reflns_limit_l_max 33
_diffrn_reflns_limit_l_min -33
_diffrn_reflns_number 16247
_diffrn_reflns_theta_full 28.15
_diffrn_reflns_theta_max 28.15
_diffrn_reflns_theta_min 4.43
_exptl_absorpt_coefficient_mu 0.640
_exptl_absorpt_correction_T_max 0.9687
_exptl_absorpt_correction_T_min 0.9271
_exptl_absorpt_correction_type multi-scan
_exptl_absorpt_process_details 'Denzo (Otwinowski, Borek, Majewski & Minor, 2003)'
_exptl_crystal_colour orange
_exptl_crystal_density_diffrn 1.358
_exptl_crystal_density_method 'not measured'
_exptl_crystal_description plate
_exptl_crystal_F_000 1440
_exptl_crystal_size_max 0.12
_exptl_crystal_size_mid 0.07
_exptl_crystal_size_min 0.05
_refine_diff_density_max 0.330
_refine_diff_density_min -0.648
_refine_diff_density_rms 0.060
_refine_ls_extinction_method none
_refine_ls_goodness_of_fit_ref 1.050
_refine_ls_hydrogen_treatment mixed
_refine_ls_matrix_type full
_refine_ls_number_parameters 201
_refine_ls_number_reflns 4085
_refine_ls_number_restraints 0
_refine_ls_restrained_S_all 1.050
_refine_ls_R_factor_all 0.0463
_refine_ls_R_factor_gt 0.0368
_refine_ls_shift/su_max 0.001
_refine_ls_shift/su_mean 0.000
_refine_ls_structure_factor_coef Fsqd
_refine_ls_weighting_details 'calc w=1/[\s^2^(Fo^2^)+(0.0354P)^2^+5.1992P] where P=(Fo^2^+2Fc^2^)/3'
_refine_ls_weighting_scheme calc
_refine_ls_wR_factor_gt 0.0891
_refine_ls_wR_factor_ref 0.0961
_reflns_number_gt 3355
_reflns_number_total 4085
_reflns_threshold_expression >2sigma(I)
_cod_data_source_file c2cc36189b.txt
_cod_data_source_block erk6658
_cod_original_sg_symbol_H-M C2/c
_cod_database_code 7108560

loop_
_symmetry_equiv_pos_as_xyz
'x, y, z'
'-x, y, -z+1/2'
'x+1/2, y+1/2, z'
'-x+1/2, y+1/2, -z+1/2'
'-x, -y, -z'
'x, -y, z-1/2'
'-x+1/2, -y+1/2, -z'
'x+1/2, -y+1/2, z-1/2'

loop_
_atom_site_label
_atom_site_type_symbol
_atom_site_fract_x
_atom_site_fract_y
_atom_site_fract_z
_atom_site_U_iso_or_equiv
_atom_site_adp_type
_atom_site_occupancy
_atom_site_symmetry_multiplicity
_atom_site_calc_flag
_atom_site_refinement_flags
Zr1 Zr 0.101261(14) 0.50648(2) 0.133934(8) 0.03559(9) Uani 1 1 d .
C1 C 0.1819(2) 0.5324(4) 0.23309(12) 0.0645(8) Uani 1 1 d .
H1 H 0.1686 0.4611 0.2583 0.077 Uiso 1 1 calc R
C2 C 0.2416(2) 0.5094(4) 0.20499(12) 0.0569(8) Uani 1 1 d .
H2 H 0.2759 0.4188 0.2075 0.068 Uiso 1 1 calc R
C3 C 0.24322(18) 0.6406(4) 0.17237(12) 0.0592(7) Uani 1 1 d .
H3 H 0.2783 0.6543 0.1488 0.071 Uiso 1 1 calc R
C4 C 0.1837(2) 0.7496(4) 0.18039(14) 0.0669(9) Uani 1 1 d .
H4 H 0.1725 0.8504 0.1638 0.080 Uiso 1 1 calc R
C5 C 0.1438(2) 0.6821(5) 0.21751(13) 0.0728(10) Uani 1 1 d .
H5 H 0.1000 0.7276 0.2298 0.087 Uiso 1 1 calc R
C6 C 0.0528(3) 0.2709(4) 0.18171(16) 0.0871(13) Uani 1 1 d .
H6 H 0.0507 0.2868 0.2182 0.105 Uiso 1 1 calc R
C7 C 0.1200(3) 0.2168(4) 0.16553(17) 0.0797(11) Uani 1 1 d .
H7 H 0.1720 0.1880 0.1890 0.096 Uiso 1 1 calc R
C8 C 0.0998(3) 0.2111(4) 0.11028(17) 0.0739(10) Uani 1 1 d .
H8 H 0.1359 0.1790 0.0890 0.089 Uiso 1 1 calc R
C9 C 0.0192(3) 0.2590(4) 0.09028(15) 0.0779(11) Uani 1 1 d .
H9 H -0.0102 0.2643 0.0531 0.094 Uiso 1 1 calc R
C10 C -0.0127(2) 0.2991(4) 0.1351(2) 0.0929(14) Uani 1 1 d .
H10 H -0.0666 0.3370 0.1339 0.112 Uiso 1 1 calc R
C11 C 0.12701(19) 0.5244(3) 0.04824(11) 0.0451(6) Uani 1 1 d .
H11A H 0.172(2) 0.500(3) 0.0356(12) 0.050(9) Uiso 1 1 d .
H11B H 0.079(2) 0.463(4) 0.0344(12) 0.051(8) Uiso 1 1 d .
C12 C 0.11263(15) 0.6905(3) 0.05586(10) 0.0415(5) Uani 1 1 d .
C13 C 0.04797(15) 0.7480(3) 0.07630(9) 0.0376(5) Uani 1 1 d .
H13 H 0.0517(16) 0.856(3) 0.0862(10) 0.039(7) Uiso 1 1 d .
C14 C -0.01593(14) 0.6587(3) 0.09276(10) 0.0376(5) Uani 1 1 d .
H14 H -0.0333(17) 0.563(4) 0.0711(11) 0.050(8) Uiso 1 1 d .
C15 C 0.17823(19) 0.8066(4) 0.04792(13) 0.0602(8) Uani 1 1 d .
H15A H 0.1705 0.8263 0.0091 0.090 Uiso 1 1 calc R
H15B H 0.2335 0.7620 0.0633 0.090 Uiso 1 1 calc R
H15C H 0.1729 0.9060 0.0663 0.090 Uiso 1 1 calc R
C16 C -0.08827(16) 0.7526(3) 0.10555(11) 0.0485(6) Uani 1 1 d .
C17 C -0.05732(19) 0.8669(4) 0.15380(13) 0.0615(8) Uani 1 1 d .
H17A H -0.0162 0.9392 0.1458 0.092 Uiso 1 1 calc R
H17B H -0.0318 0.8063 0.1866 0.092 Uiso 1 1 calc R
H17C H -0.1042 0.9276 0.1596 0.092 Uiso 1 1 calc R
C18 C -0.1511(2) 0.6382(5) 0.11904(18) 0.0854(12) Uani 1 1 d .
H18A H -0.1247 0.5795 0.1521 0.128 Uiso 1 1 calc R
H18B H -0.1703 0.5641 0.0889 0.128 Uiso 1 1 calc R
H18C H -0.1984 0.6977 0.1247 0.128 Uiso 1 1 calc R
C19 C -0.1326(2) 0.8512(5) 0.05487(15) 0.0790(10) Uani 1 1 d .
H19A H -0.1790 0.9094 0.0626 0.118 Uiso 1 1 calc R
H19B H -0.1537 0.7805 0.0240 0.118 Uiso 1 1 calc R
H19C H -0.0932 0.9259 0.0461 0.118 Uiso 1 1 calc R

loop_
_atom_site_aniso_label
_atom_site_aniso_U_11
_atom_site_aniso_U_22
_atom_site_aniso_U_33
_atom_site_aniso_U_23
_atom_site_aniso_U_13
_atom_site_aniso_U_12
Zr1 0.03948(14) 0.03221(14) 0.03091(13) -0.00254(8) 0.00162(9) 0.00297(9)
C1 0.068(2) 0.082(2) 0.0342(13) -0.0047(14) -0.0021(13) -0.0015(17)
C2 0.0537(16) 0.0630(19) 0.0421(15) -0.0038(12) -0.0088(12) 0.0121(13)
C3 0.0477(15) 0.0674(19) 0.0526(16) -0.0051(14) -0.0048(12) -0.0072(14)
C4 0.068(2) 0.0461(16) 0.0645(19) -0.0143(14) -0.0216(16) -0.0022(15)
C5 0.0576(18) 0.096(3) 0.0536(17) -0.0408(18) -0.0061(14) 0.0120(18)
C6 0.144(4) 0.058(2) 0.069(2) 0.0009(17) 0.045(3) -0.028(2)
C7 0.093(3) 0.0429(17) 0.087(3) 0.0207(17) -0.006(2) 0.0001(17)
C8 0.095(3) 0.0342(15) 0.095(3) -0.0075(15) 0.031(2) 0.0024(16)
C9 0.099(3) 0.0431(17) 0.070(2) 0.0047(15) -0.016(2) -0.0248(18)
C10 0.061(2) 0.0375(16) 0.185(5) 0.015(2) 0.041(3) -0.0071(15)
C11 0.0456(14) 0.0516(15) 0.0380(13) -0.0067(11) 0.0108(11) 0.0082(12)
C12 0.0371(12) 0.0485(14) 0.0385(12) 0.0029(10) 0.0090(9) 0.0031(10)
C13 0.0375(11) 0.0351(12) 0.0384(12) 0.0017(9) 0.0068(9) 0.0036(10)
C14 0.0334(11) 0.0378(12) 0.0400(12) -0.0017(10) 0.0065(9) 0.0033(9)
C15 0.0565(17) 0.0596(18) 0.073(2) 0.0074(15) 0.0317(15) -0.0015(14)
C16 0.0369(12) 0.0488(15) 0.0617(16) -0.0032(12) 0.0162(11) 0.0056(11)
C17 0.0574(17) 0.0569(17) 0.077(2) -0.0152(15) 0.0289(15) 0.0065(14)
C18 0.0551(19) 0.081(3) 0.136(3) -0.019(2) 0.054(2) -0.0143(18)
C19 0.0533(18) 0.087(3) 0.090(2) 0.007(2) 0.0067(17) 0.0323(18)

loop_
_atom_type_symbol
_atom_type_description
_atom_type_scat_dispersion_real
_atom_type_scat_dispersion_imag
_atom_type_scat_source
C C 0.0033 0.0016 'International Tables Vol C Tables 4.2.6.8 and 6.1.1.4'
H H 0.0000 0.0000 'International Tables Vol C Tables 4.2.6.8 and 6.1.1.4'
Zr Zr -2.9673 0.5597 'International Tables Vol C Tables 4.2.6.8 and 6.1.1.4'

loop_
_geom_angle_atom_site_label_1
_geom_angle_atom_site_label_2
_geom_angle_atom_site_label_3
_geom_angle
C11 Zr1 C14 83.15(9)
C11 Zr1 C13 61.92(9)
C14 Zr1 C13 34.34(8)
C11 Zr1 C5 131.73(13)
C14 Zr1 C5 94.16(10)
C13 Zr1 C5 89.62(11)
C11 Zr1 C1 138.07(11)
C14 Zr1 C1 124.08(10)
C13 Zr1 C1 121.34(10)
C5 Zr1 C1 32.57(11)
C11 Zr1 C2 107.68(11)
C14 Zr1 C2 144.35(9)
C13 Zr1 C2 121.31(9)
C5 Zr1 C2 52.92(10)
C1 Zr1 C2 31.44(11)
C11 Zr1 C8 80.60(11)
C14 Zr1 C8 118.21(11)
C13 Zr1 C8 131.83(11)
C5 Zr1 C8 138.47(13)
C1 Zr1 C8 106.67(12)
C2 Zr1 C8 97.25(11)
C11 Zr1 C12 33.89(9)
C14 Zr1 C12 62.76(8)
C13 Zr1 C12 31.81(8)
C5 Zr1 C12 103.48(12)
C1 Zr1 C12 126.12(10)
C2 Zr1 C12 107.67(9)
C8 Zr1 C12 113.94(11)
C11 Zr1 C6 130.44(11)
C14 Zr1 C6 108.01(14)
C13 Zr1 C6 142.34(14)
C5 Zr1 C6 96.34(13)
C1 Zr1 C6 75.34(13)
C2 Zr1 C6 90.84(14)
C8 Zr1 C6 51.12(12)
C12 Zr1 C6 158.51(12)
C11 Zr1 C7 108.49(13)
C14 Zr1 C7 132.95(11)
C13 Zr1 C7 160.64(11)
C5 Zr1 C7 108.06(14)
C1 Zr1 C7 77.39(13)
C2 Zr1 C7 76.92(11)
C8 Zr1 C7 30.67(12)
C12 Zr1 C7 142.32(12)
C6 Zr1 C7 30.84(13)
C11 Zr1 C3 87.30(11)
C14 Zr1 C3 120.26(10)
C13 Zr1 C3 90.82(9)
C5 Zr1 C3 52.80(11)
C1 Zr1 C3 52.31(11)
C2 Zr1 C3 31.41(10)
C8 Zr1 C3 117.96(12)
C12 Zr1 C3 77.42(9)
C6 Zr1 C3 122.11(14)
C7 Zr1 C3 106.00(12)
C11 Zr1 C4 99.86(12)
C14 Zr1 C4 92.87(9)
C13 Zr1 C4 71.86(9)
C5 Zr1 C4 31.94(12)
C1 Zr1 C4 52.81(11)
C2 Zr1 C4 52.31(10)
C8 Zr1 C4 148.55(12)
C12 Zr1 C4 74.61(10)
C6 Zr1 C4 126.53(12)
C7 Zr1 C4 127.46(11)
C3 Zr1 C4 31.66(10)
C2 C1 C5 108.0(3)
C2 C1 Zr1 74.92(17)
C5 C1 Zr1 73.61(16)
C2 C1 H1 126.0
C5 C1 H1 126.0
Zr1 C1 H1 117.5
C1 C2 C3 109.0(3)
C1 C2 Zr1 73.64(17)
C3 C2 Zr1 75.01(16)
C1 C2 H2 125.5
C3 C2 H2 125.5
Zr1 C2 H2 117.7
C2 C3 C4 108.2(3)
C2 C3 Zr1 73.57(17)
C4 C3 Zr1 74.41(16)
C2 C3 H3 125.9
C4 C3 H3 125.9
Zr1 C3 H3 118.1
C3 C4 C5 107.7(3)
C3 C4 Zr1 73.94(17)
C5 C4 Zr1 72.35(17)
C3 C4 H4 126.1
C5 C4 H4 126.1
Zr1 C4 H4 119.5
C4 C5 C1 107.0(3)
C4 C5 Zr1 75.71(16)
C1 C5 Zr1 73.82(16)
C4 C5 H5 126.5
C1 C5 H5 126.5
Zr1 C5 H5 116.2
C7 C6 C10 108.6(4)
C7 C6 Zr1 74.6(2)
C10 C6 Zr1 74.9(2)
C7 C6 H6 125.7
C10 C6 H6 125.7
Zr1 C6 H6 116.7
C8 C7 C6 108.8(4)
C8 C7 Zr1 74.50(18)
C6 C7 Zr1 74.5(2)
C8 C7 H7 125.6
C6 C7 H7 125.6
Zr1 C7 H7 117.3
C7 C8 C9 109.2(4)
C7 C8 Zr1 74.83(19)
C9 C8 Zr1 75.40(19)
C7 C8 H8 125.4
C9 C8 H8 125.4
Zr1 C8 H8 116.3
C8 C9 C10 108.0(3)
C8 C9 Zr1 73.80(19)
C10 C9 Zr1 74.20(19)
C8 C9 H9 126.0
C10 C9 H9 126.0
Zr1 C9 H9 118.0
C6 C10 C9 105.5(3)
C6 C10 Zr1 73.4(2)
C9 C10 Zr1 74.02(19)
C6 C10 H10 127.3
C9 C10 H10 127.3
Zr1 C10 H10 117.6
C12 C11 Zr1 81.99(15)
C12 C11 H11A 116.6(17)
Zr1 C11 H11A 133.0(19)
C12 C11 H11B 115.8(19)
Zr1 C11 H11B 88.4(18)
H11A C11 H11B 116(3)
C13 C12 C11 123.9(2)
C13 C12 C15 118.3(2)
C11 C12 C15 117.3(2)
C13 C12 Zr1 72.81(14)
C11 C12 Zr1 64.12(14)
C15 C12 Zr1 133.90(18)
C12 C13 C14 128.2(2)
C12 C13 Zr1 75.38(14)
C14 C13 Zr1 65.63(13)
C12 C13 H13 115.6(15)
C14 C13 H13 115.3(15)
Zr1 C13 H13 129.4(15)
C13 C14 C16 117.6(2)
C13 C14 Zr1 80.03(13)
C16 C14 Zr1 142.29(17)
C13 C14 H14 113.4(17)
C16 C14 H14 114.2(17)
Zr1 C14 H14 83.7(17)
C12 C15 H15A 109.5
C12 C15 H15B 109.5
H15A C15 H15B 109.5
C12 C15 H15C 109.5
H15A C15 H15C 109.5
H15B C15 H15C 109.5
C18 C16 C17 108.9(3)
C18 C16 C14 109.8(2)
C17 C16 C14 111.8(2)
C18 C16 C19 108.7(3)
C17 C16 C19 108.3(3)
C14 C16 C19 109.3(2)
C16 C17 H17A 109.5
C16 C17 H17B 109.5
H17A C17 H17B 109.5
C16 C17 H17C 109.5
H17A C17 H17C 109.5
H17B C17 H17C 109.5
C16 C18 H18A 109.5
C16 C18 H18B 109.5
H18A C18 H18B 109.5
C16 C18 H18C 109.5
H18A C18 H18C 109.5
H18B C18 H18C 109.5
C16 C19 H19A 109.5
C16 C19 H19B 109.5
H19A C19 H19B 109.5
C16 C19 H19C 109.5
H19A C19 H19C 109.5
H19B C19 H19C 109.5

loop_
_geom_bond_atom_site_label_1
_geom_bond_atom_site_label_2
_geom_bond_distance
Zr1 C11 2.316(3)
Zr1 C14 2.327(2)
Zr1 C13 2.517(2)
Zr1 C5 2.519(3)
Zr1 C1 2.522(3)
Zr1 C2 2.538(3)
Zr1 C8 2.547(3)
Zr1 C12 2.549(2)
Zr1 C6 2.550(3)
Zr1 C7 2.551(3)
Zr1 C3 2.556(3)
Zr1 C4 2.562(3)
C1 C2 1.371(5)
C1 C5 1.414(5)
C1 H1 0.9400
C2 C3 1.379(4)
C2 H2 0.9400
C3 C4 1.396(4)
C3 H3 0.9400
C4 C5 1.398(5)
C4 H4 0.9400
C5 H5 0.9400
C6 C7 1.356(6)
C6 C10 1.398(6)
C6 H6 0.9400
C7 C8 1.348(5)
C7 H7 0.9400
C8 C9 1.358(5)
C8 H8 0.9400
C9 C10 1.406(6)
C9 H9 0.9400
C10 H10 0.9400
C11 C12 1.435(4)
C11 H11A 0.90(3)
C11 H11B 0.93(3)
C12 C13 1.389(3)
C12 C15 1.509(4)
C13 C14 1.441(3)
C13 H13 0.94(3)
C14 C16 1.535(3)
C14 H14 0.97(3)
C15 H15A 0.9700
C15 H15B 0.9700
C15 H15C 0.9700
C16 C18 1.516(4)
C16 C17 1.530(4)
C16 C19 1.540(4)
C17 H17A 0.9700
C17 H17B 0.9700
C17 H17C 0.9700
C18 H18A 0.9700
C18 H18B 0.9700
C18 H18C 0.9700
C19 H19A 0.9700
C19 H19B 0.9700
C19 H19C 0.9700

loop_
_geom_torsion_atom_site_label_1
_geom_torsion_atom_site_label_2
_geom_torsion_atom_site_label_3
_geom_torsion_atom_site_label_4
_geom_torsion
C11 Zr1 C1 C2 -18.2(3)
C14 Zr1 C1 C2 -140.75(18)
C13 Zr1 C1 C2 -99.8(2)
C5 Zr1 C1 C2 -114.4(3)
C8 Zr1 C1 C2 76.3(2)
C12 Zr1 C1 C2 -61.7(2)
C6 Zr1 C1 C2 117.2(2)
C7 Zr1 C1 C2 85.5(2)
C3 Zr1 C1 C2 -36.51(19)
C4 Zr1 C1 C2 -76.7(2)
C11 Zr1 C1 C5 96.2(3)
C14 Zr1 C1 C5 -26.3(3)
C13 Zr1 C1 C5 14.6(3)
C2 Zr1 C1 C5 114.4(3)
C8 Zr1 C1 C5 -169.3(2)
C12 Zr1 C1 C5 52.7(3)
C6 Zr1 C1 C5 -128.4(3)
C7 Zr1 C1 C5 -160.1(3)
C3 Zr1 C1 C5 77.9(2)
C4 Zr1 C1 C5 37.7(2)
C5 C1 C2 C3 0.6(3)
Zr1 C1 C2 C3 67.3(2)
C5 C1 C2 Zr1 -66.7(2)
C11 Zr1 C2 C1 167.3(2)
C14 Zr1 C2 C1 64.0(3)
C13 Zr1 C2 C1 99.9(2)
C5 Zr1 C2 C1 37.9(2)
C8 Zr1 C2 C1 -110.3(2)
C12 Zr1 C2 C1 131.7(2)
C6 Zr1 C2 C1 -59.4(2)
C7 Zr1 C2 C1 -87.1(2)
C3 Zr1 C2 C1 115.4(3)
C4 Zr1 C2 C1 78.4(2)
C11 Zr1 C2 C3 51.9(2)
C14 Zr1 C2 C3 -51.4(3)
C13 Zr1 C2 C3 -15.5(2)
C5 Zr1 C2 C3 -77.5(2)
C1 Zr1 C2 C3 -115.4(3)
C8 Zr1 C2 C3 134.3(2)
C12 Zr1 C2 C3 16.3(2)
C6 Zr1 C2 C3 -174.8(2)
C7 Zr1 C2 C3 157.4(2)
C4 Zr1 C2 C3 -36.99(19)
C1 C2 C3 C4 0.5(3)
Zr1 C2 C3 C4 66.92(19)
C1 C2 C3 Zr1 -66.4(2)
C11 Zr1 C3 C2 -131.4(2)
C14 Zr1 C3 C2 148.19(18)
C13 Zr1 C3 C2 166.81(19)
C5 Zr1 C3 C2 77.9(2)
C1 Zr1 C3 C2 36.53(19)
C8 Zr1 C3 C2 -53.5(2)
C12 Zr1 C3 C2 -164.1(2)
C6 Zr1 C3 C2 6.1(2)
C7 Zr1 C3 C2 -22.9(2)
C4 Zr1 C3 C2 114.9(3)
C11 Zr1 C3 C4 113.8(2)
C14 Zr1 C3 C4 33.3(2)
C13 Zr1 C3 C4 51.9(2)
C5 Zr1 C3 C4 -37.0(2)
C1 Zr1 C3 C4 -78.3(2)
C2 Zr1 C3 C4 -114.9(3)
C8 Zr1 C3 C4 -168.4(2)
C12 Zr1 C3 C4 81.0(2)
C6 Zr1 C3 C4 -108.7(2)
C7 Zr1 C3 C4 -137.8(2)
C2 C3 C4 C5 -1.4(3)
Zr1 C3 C4 C5 65.0(2)
C2 C3 C4 Zr1 -66.4(2)
C11 Zr1 C4 C3 -68.1(2)
C14 Zr1 C4 C3 -151.6(2)
C13 Zr1 C4 C3 -124.1(2)
C5 Zr1 C4 C3 115.1(3)
C1 Zr1 C4 C3 76.6(2)
C2 Zr1 C4 C3 36.70(18)
C8 Zr1 C4 C3 20.0(4)
C12 Zr1 C4 C3 -90.9(2)
C6 Zr1 C4 C3 93.4(3)
C7 Zr1 C4 C3 54.5(3)
C11 Zr1 C4 C5 176.80(19)
C14 Zr1 C4 C5 93.3(2)
C13 Zr1 C4 C5 120.8(2)
C1 Zr1 C4 C5 -38.51(19)
C2 Zr1 C4 C5 -78.4(2)
C8 Zr1 C4 C5 -95.1(3)
C12 Zr1 C4 C5 154.0(2)
C6 Zr1 C4 C5 -21.7(3)
C7 Zr1 C4 C5 -60.6(3)
C3 Zr1 C4 C5 -115.1(3)
C3 C4 C5 C1 1.7(3)
Zr1 C4 C5 C1 67.7(2)
C3 C4 C5 Zr1 -66.01(19)
C2 C1 C5 C4 -1.4(3)
Zr1 C1 C5 C4 -69.04(19)
C2 C1 C5 Zr1 67.6(2)
C11 Zr1 C5 C4 -4.2(3)
C14 Zr1 C5 C4 -88.76(19)
C13 Zr1 C5 C4 -54.69(19)
C1 Zr1 C5 C4 112.9(3)
C2 Zr1 C5 C4 76.3(2)
C8 Zr1 C5 C4 128.4(2)
C12 Zr1 C5 C4 -25.8(2)
C6 Zr1 C5 C4 162.6(2)
C7 Zr1 C5 C4 133.3(2)
C3 Zr1 C5 C4 36.63(18)
C11 Zr1 C5 C1 -117.1(2)
C14 Zr1 C5 C1 158.4(2)
C13 Zr1 C5 C1 -167.6(2)
C2 Zr1 C5 C1 -36.5(2)
C8 Zr1 C5 C1 15.5(3)
C12 Zr1 C5 C1 -138.7(2)
C6 Zr1 C5 C1 49.7(3)
C7 Zr1 C5 C1 20.5(3)
C3 Zr1 C5 C1 -76.2(2)
C4 Zr1 C5 C1 -112.9(3)
C11 Zr1 C6 C7 52.1(3)
C14 Zr1 C6 C7 148.5(2)
C13 Zr1 C6 C7 147.4(2)
C5 Zr1 C6 C7 -115.0(3)
C1 Zr1 C6 C7 -89.9(3)
C2 Zr1 C6 C7 -62.2(3)
C8 Zr1 C6 C7 36.4(2)
C12 Zr1 C6 C7 87.7(5)
C3 Zr1 C6 C7 -65.4(3)
C4 Zr1 C6 C7 -103.6(2)
C11 Zr1 C6 C10 -62.5(3)
C14 Zr1 C6 C10 33.9(3)
C13 Zr1 C6 C10 32.8(3)
C5 Zr1 C6 C10 130.4(3)
C1 Zr1 C6 C10 155.5(3)
C2 Zr1 C6 C10 -176.8(3)
C8 Zr1 C6 C10 -78.2(3)
C12 Zr1 C6 C10 -26.9(5)
C7 Zr1 C6 C10 -114.6(4)
C3 Zr1 C6 C10 180.0(2)
C4 Zr1 C6 C10 141.8(2)
C10 C6 C7 C8 0.6(4)
Zr1 C6 C7 C8 -67.2(2)
C10 C6 C7 Zr1 67.8(2)
C11 Zr1 C7 C8 -25.7(3)
C14 Zr1 C7 C8 72.3(3)
C13 Zr1 C7 C8 31.3(5)
C5 Zr1 C7 C8 -173.6(2)
C1 Zr1 C7 C8 -162.5(3)
C2 Zr1 C7 C8 -130.2(3)
C12 Zr1 C7 C8 -28.2(4)
C6 Zr1 C7 C8 115.1(4)
C3 Zr1 C7 C8 -118.2(3)
C4 Zr1 C7 C8 -144.6(2)
C11 Zr1 C7 C6 -140.7(3)
C14 Zr1 C7 C6 -42.7(3)
C13 Zr1 C7 C6 -83.8(5)
C5 Zr1 C7 C6 71.4(3)
C1 Zr1 C7 C6 82.5(3)
C2 Zr1 C7 C6 114.7(3)
C8 Zr1 C7 C6 -115.1(4)
C12 Zr1 C7 C6 -143.2(2)
C3 Zr1 C7 C6 126.7(2)
C4 Zr1 C7 C6 100.4(3)
C6 C7 C8 C9 -1.0(4)
Zr1 C7 C8 C9 -68.2(2)
C6 C7 C8 Zr1 67.2(3)
C11 Zr1 C8 C7 155.4(3)
C14 Zr1 C8 C7 -127.7(3)
C13 Zr1 C8 C7 -166.7(2)
C5 Zr1 C8 C7 9.2(4)
C1 Zr1 C8 C7 17.9(3)
C2 Zr1 C8 C7 48.6(3)
C12 Zr1 C8 C7 161.6(2)
C6 Zr1 C8 C7 -36.6(3)
C3 Zr1 C8 C7 73.6(3)
C4 Zr1 C8 C7 61.8(4)
C11 Zr1 C8 C9 -89.6(3)
C14 Zr1 C8 C9 -12.7(3)
C13 Zr1 C8 C9 -51.6(3)
C5 Zr1 C8 C9 124.2(3)
C1 Zr1 C8 C9 132.9(3)
C2 Zr1 C8 C9 163.6(2)
C12 Zr1 C8 C9 -83.4(3)
C6 Zr1 C8 C9 78.4(3)
C7 Zr1 C8 C9 115.0(4)
C3 Zr1 C8 C9 -171.4(2)
C4 Zr1 C8 C9 176.9(2)
C7 C8 C9 C10 0.9(4)
Zr1 C8 C9 C10 -66.9(2)
C7 C8 C9 Zr1 67.8(2)
C11 Zr1 C9 C8 85.5(3)
C14 Zr1 C9 C8 168.9(3)
C13 Zr1 C9 C8 141.7(2)
C5 Zr1 C9 C8 -96.6(3)
C1 Zr1 C9 C8 -59.5(3)
C2 Zr1 C9 C8 -20.4(3)
C12 Zr1 C9 C8 108.2(2)
C6 Zr1 C9 C8 -76.2(3)
C7 Zr1 C9 C8 -36.5(2)
C3 Zr1 C9 C8 14.5(4)
C4 Zr1 C9 C8 -70(4)
C11 Zr1 C9 C10 -159.9(3)
C14 Zr1 C9 C10 -76.6(3)
C13 Zr1 C9 C10 -103.8(2)
C5 Zr1 C9 C10 18.0(4)
C1 Zr1 C9 C10 55.0(3)
C2 Zr1 C9 C10 94.2(3)
C8 Zr1 C9 C10 114.6(3)
C12 Zr1 C9 C10 -137.2(2)
C6 Zr1 C9 C10 38.3(2)
C7 Zr1 C9 C10 78.1(3)
C3 Zr1 C9 C10 129.0(3)
C4 Zr1 C9 C10 45(4)
C7 C6 C10 C9 0.0(4)
Zr1 C6 C10 C9 67.6(2)
C7 C6 C10 Zr1 -67.7(3)
C8 C9 C10 C6 -0.5(4)
Zr1 C9 C10 C6 -67.2(2)
C8 C9 C10 Zr1 66.6(2)
C11 Zr1 C10 C6 133.5(3)
C14 Zr1 C10 C6 -147.5(3)
C13 Zr1 C10 C6 -158.8(2)
C5 Zr1 C10 C6 -57.0(3)
C1 Zr1 C10 C6 -24.4(3)
C2 Zr1 C10 C6 3.8(3)
C8 Zr1 C10 C6 75.7(3)
C12 Zr1 C10 C6 167.8(2)
C7 Zr1 C10 C6 36.4(2)
C3 Zr1 C10 C6 0.0(5)
C4 Zr1 C10 C6 -65.7(3)
C11 Zr1 C10 C9 21.4(3)
C14 Zr1 C10 C9 100.5(3)
C13 Zr1 C10 C9 89.2(2)
C5 Zr1 C10 C9 -169.1(2)
C1 Zr1 C10 C9 -136.5(2)
C2 Zr1 C10 C9 -108.3(3)
C8 Zr1 C10 C9 -36.3(2)
C12 Zr1 C10 C9 55.8(3)
C6 Zr1 C10 C9 -112.0(3)
C7 Zr1 C10 C9 -75.6(2)
C3 Zr1 C10 C9 -112.0(4)
C4 Zr1 C10 C9 -177.73(19)
C14 Zr1 C11 C12 49.62(16)
C13 Zr1 C11 C12 21.08(14)
C5 Zr1 C11 C12 -39.8(2)
C1 Zr1 C11 C12 -85.7(2)
C2 Zr1 C11 C12 -95.54(16)
C8 Zr1 C11 C12 169.78(19)
C6 Zr1 C11 C12 157.5(2)
C7 Zr1 C11 C12 -177.27(17)
C3 Zr1 C11 C12 -71.30(17)
C4 Zr1 C11 C12 -42.12(17)
Zr1 C11 C12 C13 -43.8(2)
Zr1 C11 C12 C15 128.1(2)
C11 Zr1 C12 C13 143.0(2)
C14 Zr1 C12 C13 21.27(14)
C5 Zr1 C12 C13 -66.46(17)
C1 Zr1 C12 C13 -92.58(18)
C2 Zr1 C12 C13 -121.41(15)
C8 Zr1 C12 C13 131.96(17)
C6 Zr1 C12 C13 90.3(4)
C7 Zr1 C12 C13 147.23(19)
C3 Zr1 C12 C13 -112.79(16)
C4 Zr1 C12 C13 -80.27(16)
C14 Zr1 C12 C11 -121.72(18)
C13 Zr1 C12 C11 -143.0(2)
C5 Zr1 C12 C11 150.55(17)
C1 Zr1 C12 C11 124.42(18)
C2 Zr1 C12 C11 95.60(17)
C8 Zr1 C12 C11 -11.0(2)
C6 Zr1 C12 C11 -52.7(4)
C7 Zr1 C12 C11 4.2(3)
C3 Zr1 C12 C11 104.21(18)
C4 Zr1 C12 C11 136.74(18)
C11 Zr1 C12 C15 -103.9(3)
C14 Zr1 C12 C15 134.3(3)
C13 Zr1 C12 C15 113.1(3)
C5 Zr1 C12 C15 46.6(3)
C1 Zr1 C12 C15 20.5(3)
C2 Zr1 C12 C15 -8.3(3)
C8 Zr1 C12 C15 -115.0(3)
C6 Zr1 C12 C15 -156.6(4)
C7 Zr1 C12 C15 -99.7(3)
C3 Zr1 C12 C15 0.3(3)
C4 Zr1 C12 C15 32.8(2)
C11 C12 C13 C14 -0.8(4)
C15 C12 C13 C14 -172.7(2)
Zr1 C12 C13 C14 -41.5(2)
C11 C12 C13 Zr1 40.7(2)
C15 C12 C13 Zr1 -131.1(2)
C11 Zr1 C13 C12 -22.36(15)
C14 Zr1 C13 C12 -145.1(2)
C5 Zr1 C13 C12 116.93(17)
C1 Zr1 C13 C12 109.12(17)
C2 Zr1 C13 C12 72.15(17)
C8 Zr1 C13 C12 -65.8(2)
C6 Zr1 C13 C12 -143.16(19)
C7 Zr1 C13 C12 -86.6(4)
C3 Zr1 C13 C12 64.14(16)
C4 Zr1 C13 C12 89.92(17)
C11 Zr1 C13 C14 122.77(17)
C5 Zr1 C13 C14 -97.94(16)
C1 Zr1 C13 C14 -105.75(16)
C2 Zr1 C13 C14 -142.73(15)
C8 Zr1 C13 C14 79.31(19)
C12 Zr1 C13 C14 145.1(2)
C6 Zr1 C13 C14 2.0(2)
C7 Zr1 C13 C14 58.5(4)
C3 Zr1 C13 C14 -150.73(15)
C4 Zr1 C13 C14 -124.96(17)
C12 C13 C14 C16 -170.7(2)
Zr1 C13 C14 C16 144.5(2)
C12 C13 C14 Zr1 44.8(2)
C11 Zr1 C14 C13 -48.35(15)
C5 Zr1 C14 C13 83.22(16)
C1 Zr1 C14 C13 97.08(17)
C2 Zr1 C14 C13 62.6(2)
C8 Zr1 C14 C13 -123.81(16)
C12 Zr1 C14 C13 -19.82(13)
C6 Zr1 C14 C13 -178.74(15)
C7 Zr1 C14 C13 -157.29(18)
C3 Zr1 C14 C13 34.46(17)
C4 Zr1 C14 C13 51.24(16)
C11 Zr1 C14 C16 -171.1(3)
C13 Zr1 C14 C16 -122.8(3)
C5 Zr1 C14 C16 -39.6(3)
C1 Zr1 C14 C16 -25.7(3)
C2 Zr1 C14 C16 -60.2(4)
C8 Zr1 C14 C16 113.4(3)
C12 Zr1 C14 C16 -142.6(3)
C6 Zr1 C14 C16 58.5(3)
C7 Zr1 C14 C16 79.9(3)
C3 Zr1 C14 C16 -88.3(3)
C4 Zr1 C14 C16 -71.5(3)
C13 C14 C16 C18 177.0(3)
Zr1 C14 C16 C18 -72.1(4)
C13 C14 C16 C17 -62.0(3)
Zr1 C14 C16 C17 48.9(4)
C13 C14 C16 C19 57.9(3)
Zr1 C14 C16 C19 168.8(3)
